data_7222273
loop_
_publ_author_name
'Baruah, Jubaraj Bikash'
'Tarai, Arup'

_publ_section_title
;
 Study on divalent copper, nickel and zinc model complexes for fluoride
 ions detection
;
_journal_name_full 'RSC Adv.'
_journal_paper_doi 10.1039/C5RA18559A
_journal_year 2015
_chemical_formula_moiety 'C14 H12 Cu N2 O6, C10 H8 N2'
_chemical_formula_sum 'C24 H20 Cu N4 O6'
_chemical_formula_weight 523.99
_chemical_name_systematic
; 
 ? 
;
_space_group_IT_number 4
_space_group_name_Hall 'P 2yb'
_symmetry_cell_setting monoclinic
_symmetry_space_group_name_Hall 'P 2yb'
_symmetry_space_group_name_H-M 'P 1 21 1'
_atom_sites_solution_hydrogens geom
_atom_sites_solution_primary direct
_atom_sites_solution_secondary difmap
_audit_creation_method SHELXL-97
_audit_update_record
;
2015-06-22 deposited with the CCDC.
2015-09-21 downloaded from the CCDC.
;
_cell_angle_alpha 90.00
_cell_angle_beta 96.369(4)
_cell_angle_gamma 90.00
_cell_formula_units_Z 2
_cell_length_a 10.6759(6)
_cell_length_b 7.0765(4)
_cell_length_c 14.7557(9)
_cell_measurement_temperature 296(2)
_cell_volume 1107.88(11)
_computing_structure_refinement 'SHELXL-97 (Sheldrick, 1997)'
_computing_structure_solution 'SHELXS-97 (Sheldrick, 1990)'
_diffrn_ambient_temperature 296(2)
_diffrn_measured_fraction_theta_full 0.995
_diffrn_measured_fraction_theta_max 0.995
_diffrn_measurement_device_type 'CCD area detector'
_diffrn_measurement_method 'phi and omega scans'
_diffrn_radiation_monochromator graphite
_diffrn_radiation_source 'fine-focus sealed tube'
_diffrn_radiation_type MoK\a
_diffrn_radiation_wavelength 0.71073
_diffrn_reflns_av_R_equivalents 0.0344
_diffrn_reflns_av_sigmaI/netI 0.0354
_diffrn_reflns_limit_h_max 12
_diffrn_reflns_limit_h_min -12
_diffrn_reflns_limit_k_max 8
_diffrn_reflns_limit_k_min -8
_diffrn_reflns_limit_l_max 17
_diffrn_reflns_limit_l_min -17
_diffrn_reflns_number 16098
_diffrn_reflns_theta_full 25.24
_diffrn_reflns_theta_max 25.24
_diffrn_reflns_theta_min 1.39
_exptl_absorpt_coefficient_mu 1.037
_exptl_absorpt_correction_T_max 0.883
_exptl_absorpt_correction_T_min 0.742
_exptl_absorpt_correction_type multi-scan
_exptl_absorpt_process_details multi-Scan
_exptl_crystal_colour Black
_exptl_crystal_density_diffrn 1.571
_exptl_crystal_density_method 'not measured'
_exptl_crystal_description Neddle
_exptl_crystal_F_000 538
_exptl_crystal_size_max 0.32
_exptl_crystal_size_mid 0.24
_exptl_crystal_size_min 0.12
_refine_diff_density_max 0.441
_refine_diff_density_min -0.284
_refine_diff_density_rms 0.048
_refine_ls_abs_structure_details 'Flack H D (1983), Acta Cryst. A39, 876-881'
_refine_ls_abs_structure_Flack 0.129(15)
_refine_ls_extinction_method none
_refine_ls_goodness_of_fit_ref 1.086
_refine_ls_hydrogen_treatment mixed
_refine_ls_matrix_type full
_refine_ls_number_parameters 321
_refine_ls_number_reflns 3830
_refine_ls_number_restraints 1
_refine_ls_restrained_S_all 1.086
_refine_ls_R_factor_all 0.0473
_refine_ls_R_factor_gt 0.0367
_refine_ls_shift/su_max 0.000
_refine_ls_shift/su_mean 0.000
_refine_ls_structure_factor_coef Fsqd
_refine_ls_weighting_details 'calc w=1/[\s^2^(Fo^2^)+(0.0000P)^2^+0.8000P] where P=(Fo^2^+2Fc^2^)/3'
_refine_ls_weighting_scheme calc
_refine_ls_wR_factor_gt 0.0684
_refine_ls_wR_factor_ref 0.0713
_reflns_number_gt 3231
_reflns_number_total 3830
_reflns_threshold_expression >2sigma(I)
_cod_data_source_file c5ra18559a2.cif
_cod_data_source_block Complex-4
_cod_depositor_comments
;
The following automatic conversions were performed:

'_symmetry_cell_setting' value 'Monoclinic' changed to 'monoclinic'
according to
/usr/data/users/saulius/crontab/automatic-downloads/rss-feeds/RSC/lib/dictionaries/cif_core.dic
dictionary named 'cif_core.dic' version 2.4.2 from 2011-04-26.

'_exptl_absorpt_correction_type' value 'multi-Scan' changed to
'multi-scan' according to
/usr/data/users/saulius/crontab/automatic-downloads/rss-feeds/RSC/lib/dictionaries/cif_core.dic
dictionary named 'cif_core.dic' version 2.4.2 from 2011-04-26.

Automatic conversion script
Id: cif_fix_values 3271 2015-04-21 07:52:19Z andrius 
;
_cod_original_sg_symbol_H-M 'P 21'
_cod_database_code 7222273

loop_
_symmetry_equiv_pos_as_xyz
'x, y, z'
'-x, y+1/2, -z'

loop_
_atom_site_label
_atom_site_type_symbol
_atom_site_fract_x
_atom_site_fract_y
_atom_site_fract_z
_atom_site_U_iso_or_equiv
_atom_site_adp_type
_atom_site_occupancy
_atom_site_symmetry_multiplicity
_atom_site_calc_flag
_atom_site_refinement_flags
Cu1 Cu 0.08843(3) 0.55996(11) 0.90871(3) 0.04953(13) Uani 1 1 d .
O3 O 0.5283(2) 0.5368(7) 1.25358(15) 0.0677(9) Uani 1 1 d .
H3 H 0.5910 0.6018 1.2676 0.102 Uiso 1 1 calc R
O1 O 0.1871(2) 0.5067(4) 1.02224(15) 0.0527(10) Uani 1 1 d .
O5 O 0.2204(2) 0.6574(5) 0.75570(16) 0.0685(9) Uani 1 1 d .
H5 H 0.1454 0.6510 0.7364 0.103 Uiso 1 1 calc R
O2 O -0.0075(2) 0.6073(5) 0.79481(15) 0.0613(11) Uani 1 1 d .
O4 O -0.0429(2) 0.4192(5) 1.05464(16) 0.0586(7) Uani 1 1 d .
H4 H 0.0308 0.4354 1.0754 0.088 Uiso 1 1 calc R
O6 O -0.3483(2) 0.7017(5) 0.57195(18) 0.0740(9) Uani 1 1 d .
H6 H -0.4255 0.6987 0.5633 0.111 Uiso 1 1 calc R
N1 N 0.2353(3) 0.6237(4) 0.84961(19) 0.0517(10) Uani 1 1 d .
N2 N -0.0597(3) 0.4775(5) 0.9631(2) 0.0505(9) Uani 1 1 d .
C1 C 0.3482(3) 0.6515(6) 0.8880(2) 0.0477(10) Uani 1 1 d .
H1A H 0.4087 0.6924 0.8517 0.057 Uiso 1 1 calc R
C2 C 0.3862(3) 0.6231(5) 0.9830(2) 0.0457(11) Uani 1 1 d .
C3 C 0.5130(3) 0.6673(6) 1.0148(3) 0.0506(10) Uani 1 1 d .
H3A H 0.5652 0.7153 0.9739 0.061 Uiso 1 1 calc R
C4 C 0.5607(3) 0.6417(6) 1.1036(3) 0.0546(11) Uani 1 1 d .
H4A H 0.6440 0.6734 1.1227 0.065 Uiso 1 1 calc R
C5 C 0.4847(3) 0.5684(9) 1.1649(2) 0.0500(9) Uani 1 1 d .
C6 C 0.3591(3) 0.5212(6) 1.1367(2) 0.0479(12) Uani 1 1 d .
H6A H 0.3093 0.4702 1.1784 0.057 Uiso 1 1 calc R
C7 C 0.3077(3) 0.5500(10) 1.0462(2) 0.0445(8) Uani 1 1 d .
C8 C -0.1739(3) 0.4739(6) 0.9258(3) 0.0491(10) Uani 1 1 d .
H8 H -0.2352 0.4318 0.9611 0.059 Uiso 1 1 calc R
C9 C -0.2144(3) 0.5297(7) 0.8340(2) 0.0472(11) Uani 1 1 d .
C14 C -0.3442(3) 0.5188(6) 0.8023(3) 0.0526(13) Uani 1 1 d .
H14 H -0.3995 0.4725 0.8415 0.063 Uiso 1 1 calc R
C13 C -0.3914(3) 0.5732(9) 0.7172(2) 0.0572(10) Uani 1 1 d .
H13 H -0.4773 0.5635 0.6988 0.069 Uiso 1 1 calc R
C12 C -0.3102(3) 0.6441(6) 0.6571(3) 0.0547(11) Uani 1 1 d .
C11 C -0.1811(3) 0.6540(6) 0.6857(3) 0.0569(11) Uani 1 1 d .
H11 H -0.1269 0.7006 0.6458 0.068 Uiso 1 1 calc R
C10 C -0.1318(3) 0.5957(7) 0.7726(2) 0.0486(13) Uani 1 1 d .
N3 N 1.2258(3) 0.1625(6) 0.6985(2) 0.0710(11) Uani 1 1 d .
N4 N 0.5974(3) 0.2096(6) 0.4848(2) 0.0621(10) Uani 1 1 d .
C19 C 0.6220(4) 0.1699(7) 0.5714(3) 0.0758(15) Uani 1 1 d .
H19 H 0.5546 0.1417 0.6040 0.091 Uiso 1 1 calc R
C18 C 0.7426(4) 0.1672(7) 0.6177(3) 0.0737(14) Uani 1 1 d .
H18 H 0.7544 0.1379 0.6795 0.088 Uiso 1 1 calc R
C17 C 0.8446(3) 0.2083(6) 0.5715(2) 0.0471(9) Uani 1 1 d .
C16 C 0.8185(4) 0.2545(8) 0.4814(3) 0.0771(15) Uani 1 1 d .
H16 H 0.8836 0.2853 0.4472 0.093 Uiso 1 1 calc R
C15 C 0.6941(4) 0.2552(9) 0.4410(3) 0.0827(16) Uani 1 1 d .
H15 H 0.6786 0.2896 0.3800 0.099 Uiso 1 1 calc R
C20 C 0.9771(3) 0.1996(6) 0.6174(2) 0.0502(10) Uani 1 1 d .
C21 C 1.0779(4) 0.2633(8) 0.5747(3) 0.0750(14) Uani 1 1 d .
H21 H 1.0645 0.3207 0.5178 0.090 Uiso 1 1 calc R
C22 C 1.1999(4) 0.2408(9) 0.6177(3) 0.0859(16) Uani 1 1 d .
H22 H 1.2666 0.2834 0.5877 0.103 Uiso 1 1 calc R
C23 C 1.1301(4) 0.1046(8) 0.7402(3) 0.0781(18) Uani 1 1 d .
H23 H 1.1469 0.0499 0.7976 0.094 Uiso 1 1 calc R
C24 C 1.0045(4) 0.1212(7) 0.7027(3) 0.0718(17) Uani 1 1 d .
H24 H 0.9399 0.0796 0.7352 0.086 Uiso 1 1 calc R

loop_
_atom_site_aniso_label
_atom_site_aniso_U_11
_atom_site_aniso_U_22
_atom_site_aniso_U_33
_atom_site_aniso_U_23
_atom_site_aniso_U_13
_atom_site_aniso_U_12
Cu1 0.02914(18) 0.0727(3) 0.0468(2) 0.0038(3) 0.00421(14) -0.0036(3)
O3 0.0426(13) 0.107(3) 0.0517(14) -0.004(2) -0.0043(10) -0.004(2)
O1 0.0296(11) 0.083(3) 0.0456(13) 0.0074(14) 0.0039(9) -0.0062(13)
O5 0.0389(14) 0.121(3) 0.0462(15) 0.0129(15) 0.0052(11) -0.0012(16)
O2 0.0315(12) 0.107(4) 0.0449(13) 0.0077(16) 0.0026(10) -0.0100(15)
O4 0.0385(14) 0.090(2) 0.0472(15) 0.0141(16) 0.0032(11) -0.0044(15)
O6 0.0426(16) 0.123(3) 0.0538(17) 0.0082(18) -0.0057(13) -0.0043(18)
N1 0.0367(16) 0.077(3) 0.0420(17) 0.0039(16) 0.0061(13) -0.0003(15)
N2 0.0335(16) 0.067(3) 0.0510(19) 0.0058(16) 0.0061(13) -0.0024(14)
C1 0.037(2) 0.057(3) 0.051(2) 0.0025(19) 0.0130(17) 0.0019(18)
C2 0.0298(17) 0.055(3) 0.053(2) -0.0003(18) 0.0046(15) 0.0023(16)
C3 0.0351(19) 0.059(3) 0.058(2) 0.000(2) 0.0094(17) -0.0049(18)
C4 0.0314(19) 0.069(3) 0.063(2) -0.002(2) 0.0012(17) -0.0034(17)
C5 0.0393(17) 0.064(2) 0.0456(18) -0.004(3) -0.0005(14) 0.007(3)
C6 0.0383(17) 0.062(4) 0.0444(18) -0.003(2) 0.0095(14) 0.0032(19)
C7 0.0309(15) 0.054(2) 0.0490(18) -0.007(3) 0.0056(13) 0.003(3)
C8 0.035(2) 0.057(3) 0.057(2) 0.0016(19) 0.0122(17) -0.0065(17)
C9 0.0311(16) 0.059(3) 0.0517(19) 0.001(2) 0.0062(14) -0.004(2)
C14 0.0342(17) 0.060(4) 0.065(2) 0.002(2) 0.0106(15) -0.0021(19)
C13 0.0315(16) 0.077(3) 0.061(2) -0.002(3) 0.0000(15) 0.002(3)
C12 0.041(2) 0.073(3) 0.049(2) -0.003(2) -0.0014(17) -0.0004(19)
C11 0.036(2) 0.083(3) 0.051(2) 0.001(2) 0.0017(17) -0.0089(19)
C10 0.0337(17) 0.064(4) 0.0474(19) -0.004(2) 0.0030(14) -0.005(2)
N3 0.047(2) 0.101(3) 0.063(2) 0.002(2) -0.0024(17) 0.000(2)
N4 0.0399(19) 0.094(3) 0.051(2) -0.004(2) -0.0002(15) 0.0034(18)
C19 0.040(2) 0.123(5) 0.064(3) 0.011(3) 0.003(2) -0.004(2)
C18 0.050(2) 0.119(4) 0.051(2) 0.013(2) 0.0016(19) 0.002(2)
C17 0.042(2) 0.055(3) 0.044(2) -0.0015(19) 0.0012(16) 0.0018(18)
C16 0.044(2) 0.134(5) 0.054(3) 0.011(3) 0.0030(19) 0.000(3)
C15 0.057(3) 0.139(5) 0.048(3) 0.010(3) -0.009(2) 0.007(3)
C20 0.044(2) 0.058(3) 0.048(2) -0.001(2) -0.0007(17) 0.0009(19)
C21 0.048(3) 0.118(4) 0.057(3) 0.028(3) -0.003(2) -0.009(3)
C22 0.042(2) 0.143(5) 0.072(3) 0.019(3) 0.002(2) -0.009(3)
C23 0.054(2) 0.113(6) 0.065(3) 0.028(3) -0.005(2) 0.004(3)
C24 0.046(2) 0.109(5) 0.058(2) 0.019(3) -0.0039(18) -0.005(2)

loop_
_atom_type_symbol
_atom_type_description
_atom_type_scat_dispersion_real
_atom_type_scat_dispersion_imag
_atom_type_scat_source
C C 0.0033 0.0016 'International Tables Vol C Tables 4.2.6.8 and 6.1.1.4'
H H 0.0000 0.0000 'International Tables Vol C Tables 4.2.6.8 and 6.1.1.4'
Cu Cu 0.3201 1.2651 'International Tables Vol C Tables 4.2.6.8 and 6.1.1.4'
N N 0.0061 0.0033 'International Tables Vol C Tables 4.2.6.8 and 6.1.1.4'
O O 0.0106 0.0060 'International Tables Vol C Tables 4.2.6.8 and 6.1.1.4'

loop_
_geom_angle_atom_site_label_1
_geom_angle_atom_site_label_2
_geom_angle_atom_site_label_3
_geom_angle
O2 Cu1 O1 178.52(14)
O2 Cu1 N1 86.79(11)
O1 Cu1 N1 92.63(10)
O2 Cu1 N2 92.00(11)
O1 Cu1 N2 88.48(11)
N1 Cu1 N2 175.58(15)
C5 O3 H3 109.5
C7 O1 Cu1 127.5(2)
N1 O5 H5 109.5
C10 O2 Cu1 129.1(2)
N2 O4 H4 109.5
C12 O6 H6 109.5
C1 N1 O5 114.1(3)
C1 N1 Cu1 127.2(3)
O5 N1 Cu1 118.63(19)
C8 N2 O4 115.0(3)
C8 N2 Cu1 127.5(3)
O4 N2 Cu1 117.6(2)
N1 C1 C2 124.0(3)
N1 C1 H1A 118.0
C2 C1 H1A 118.0
C3 C2 C7 118.3(3)
C3 C2 C1 116.8(3)
C7 C2 C1 124.9(3)
C4 C3 C2 122.0(4)
C4 C3 H3A 119.0
C2 C3 H3A 119.0
C3 C4 C5 119.6(3)
C3 C4 H4A 120.2
C5 C4 H4A 120.2
O3 C5 C4 121.9(3)
O3 C5 C6 117.5(4)
C4 C5 C6 120.5(3)
C5 C6 C7 120.6(4)
C5 C6 H6A 119.7
C7 C6 H6A 119.7
O1 C7 C6 119.0(3)
O1 C7 C2 122.2(3)
C6 C7 C2 118.8(3)
N2 C8 C9 125.1(3)
N2 C8 H8 117.5
C9 C8 H8 117.5
C10 C9 C14 117.7(3)
C10 C9 C8 123.7(3)
C14 C9 C8 118.7(3)
C13 C14 C9 122.7(4)
C13 C14 H14 118.7
C9 C14 H14 118.7
C14 C13 C12 119.8(3)
C14 C13 H13 120.1
C12 C13 H13 120.1
O6 C12 C11 117.0(4)
O6 C12 C13 123.9(3)
C11 C12 C13 119.1(3)
C10 C11 C12 121.4(4)
C10 C11 H11 119.3
C12 C11 H11 119.3
O2 C10 C11 118.1(3)
O2 C10 C9 122.5(3)
C11 C10 C9 119.3(3)
C23 N3 C22 117.3(4)
C19 N4 C15 116.7(3)
N4 C19 C18 123.9(4)
N4 C19 H19 118.0
C18 C19 H19 118.0
C17 C18 C19 119.7(4)
C17 C18 H18 120.2
C19 C18 H18 120.2
C16 C17 C18 116.3(4)
C16 C17 C20 121.9(4)
C18 C17 C20 121.8(3)
C17 C16 C15 119.9(4)
C17 C16 H16 120.0
C15 C16 H16 120.0
N4 C15 C16 123.4(4)
N4 C15 H15 118.3
C16 C15 H15 118.3
C24 C20 C21 116.8(3)
C24 C20 C17 121.5(4)
C21 C20 C17 121.7(3)
C20 C21 C22 119.5(4)
C20 C21 H21 120.3
C22 C21 H21 120.3
N3 C22 C21 123.5(4)
N3 C22 H22 118.2
C21 C22 H22 118.2
N3 C23 C24 123.4(4)
N3 C23 H23 118.3
C24 C23 H23 118.3
C20 C24 C23 119.5(4)
C20 C24 H24 120.3
C23 C24 H24 120.3

loop_
_geom_bond_atom_site_label_1
_geom_bond_atom_site_label_2
_geom_bond_distance
Cu1 O2 1.898(2)
Cu1 O1 1.915(2)
Cu1 N1 1.930(3)
Cu1 N2 1.941(3)
O3 C5 1.358(4)
O3 H3 0.8200
O1 C7 1.333(4)
O5 N1 1.398(3)
O5 H5 0.8200
O2 C10 1.334(4)
O4 N2 1.405(4)
O4 H4 0.8200
O6 C12 1.341(4)
O6 H6 0.8200
N1 C1 1.289(4)
N2 C8 1.281(4)
C1 C2 1.430(5)
C1 H1A 0.9300
C2 C3 1.418(5)
C2 C7 1.419(5)
C3 C4 1.363(5)
C3 H3A 0.9300
C4 C5 1.382(5)
C4 H4A 0.9300
C5 C6 1.399(5)
C6 C7 1.400(4)
C6 H6A 0.9300
C8 C9 1.430(5)
C8 H8 0.9300
C9 C10 1.412(5)
C9 C14 1.415(4)
C14 C13 1.356(5)
C14 H14 0.9300
C13 C12 1.399(5)
C13 H13 0.9300
C12 C11 1.398(5)
C11 C10 1.394(5)
C11 H11 0.9300
N3 C23 1.315(5)
N3 C22 1.316(5)
N4 C19 1.306(5)
N4 C15 1.318(5)
C19 C18 1.389(5)
C19 H19 0.9300
C18 C17 1.378(5)
C18 H18 0.9300
C17 C16 1.368(5)
C17 C20 1.500(5)
C16 C15 1.394(5)
C16 H16 0.9300
C15 H15 0.9300
C20 C24 1.378(5)
C20 C21 1.381(5)
C21 C22 1.393(5)
C21 H21 0.9300
C22 H22 0.9300
C23 C24 1.398(5)
C23 H23 0.9300
C24 H24 0.9300

loop_
_geom_torsion_atom_site_label_1
_geom_torsion_atom_site_label_2
_geom_torsion_atom_site_label_3
_geom_torsion_atom_site_label_4
_geom_torsion
O2 Cu1 O1 C7 80(5)
N1 Cu1 O1 C7 13.5(4)
N2 Cu1 O1 C7 -170.8(4)
O1 Cu1 O2 C10 113(5)
N1 Cu1 O2 C10 -179.9(4)
N2 Cu1 O2 C10 4.3(4)
O2 Cu1 N1 C1 169.5(4)
O1 Cu1 N1 C1 -11.9(3)
N2 Cu1 N1 C1 -116.3(16)
O2 Cu1 N1 O5 -5.7(3)
O1 Cu1 N1 O5 172.9(3)
N2 Cu1 N1 O5 68.5(18)
O2 Cu1 N2 C8 -2.4(4)
O1 Cu1 N2 C8 179.0(4)
N1 Cu1 N2 C8 -76.4(18)
O2 Cu1 N2 O4 179.5(3)
O1 Cu1 N2 O4 0.9(3)
N1 Cu1 N2 O4 105.5(17)
O5 N1 C1 C2 -179.0(3)
Cu1 N1 C1 C2 5.6(6)
N1 C1 C2 C3 -177.6(4)
N1 C1 C2 C7 4.2(7)
C7 C2 C3 C4 0.0(6)
C1 C2 C3 C4 -178.4(4)
C2 C3 C4 C5 0.8(6)
C3 C4 C5 O3 178.7(5)
C3 C4 C5 C6 -0.3(8)
O3 C5 C6 C7 180.0(5)
C4 C5 C6 C7 -1.0(9)
Cu1 O1 C7 C6 171.7(3)
Cu1 O1 C7 C2 -8.8(8)
C5 C6 C7 O1 -178.7(5)
C5 C6 C7 C2 1.7(8)
C3 C2 C7 O1 179.3(5)
C1 C2 C7 O1 -2.5(8)
C3 C2 C7 C6 -1.2(7)
C1 C2 C7 C6 177.0(4)
O4 N2 C8 C9 178.9(4)
Cu1 N2 C8 C9 0.8(6)
N2 C8 C9 C10 0.2(8)
N2 C8 C9 C14 -179.7(4)
C10 C9 C14 C13 -1.7(8)
C8 C9 C14 C13 178.3(5)
C9 C14 C13 C12 -0.2(8)
C14 C13 C12 O6 -179.8(5)
C14 C13 C12 C11 1.2(8)
O6 C12 C11 C10 -179.3(4)
C13 C12 C11 C10 -0.2(7)
Cu1 O2 C10 C11 174.5(3)
Cu1 O2 C10 C9 -4.6(7)
C12 C11 C10 O2 179.3(4)
C12 C11 C10 C9 -1.7(7)
C14 C9 C10 O2 -178.4(4)
C8 C9 C10 O2 1.6(8)
C14 C9 C10 C11 2.6(7)
C8 C9 C10 C11 -177.4(4)
C15 N4 C19 C18 -2.2(8)
N4 C19 C18 C17 0.0(8)
C19 C18 C17 C16 1.6(7)
C19 C18 C17 C20 -177.4(4)
C18 C17 C16 C15 -1.0(8)
C20 C17 C16 C15 178.1(5)
C19 N4 C15 C16 2.9(8)
C17 C16 C15 N4 -1.3(9)
C16 C17 C20 C24 -168.2(5)
C18 C17 C20 C24 10.7(7)
C16 C17 C20 C21 9.3(7)
C18 C17 C20 C21 -171.7(5)
C24 C20 C21 C22 1.9(7)
C17 C20 C21 C22 -175.8(5)
C23 N3 C22 C21 -0.6(9)
C20 C21 C22 N3 -0.6(9)
C22 N3 C23 C24 0.5(8)
C21 C20 C24 C23 -1.9(7)
C17 C20 C24 C23 175.7(4)
N3 C23 C24 C20 0.8(8)
